data_7118630
loop_
_publ_author_name
'Vonci, Michele'
'Giansiracusa, Marcus J.'
'Gable, Robert W.'
'Van den Heuvel, Willem'
'Latham, Kay'
'Moubaraki, Boujemaa'
'Murray, Keith S.'
'Yu, Dehong'
'Mole, Richard A.'
'Soncini, Alessandro'
'Boskovic, Colette'

_publ_section_title
;
 Ab initio calculations as a quantitative tool in the inelastic neutron
 scattering study of a single-molecule magnet analogue.
;
_journal_issue 10
_journal_name_full 'Chemical communications (Cambridge, England)'
_journal_page_first 2091
_journal_page_last 2094
_journal_paper_doi 10.1039/c5cc07541f
_journal_volume 52
_journal_year 2016
_chemical_formula_moiety 'Na9 O71.5 Tb W10, 0.5(O)'
_chemical_formula_sum 'H72 Na9 O72 Tb W10'
_chemical_formula_weight 3428.90
_space_group_crystal_system triclinic
_space_group_IT_number 2
_space_group_name_Hall '-P 1'
_space_group_name_H-M_alt 'P -1'
_atom_sites_solution_primary direct
_audit_creation_date 2015-04-02
_audit_creation_method
;
Olex2 1.2
(compiled 2015.01.26 svn.r3150 for OlexSys, GUI svn.r4998)
;
_cell_angle_alpha 76.956(3)
_cell_angle_beta 83.954(3)
_cell_angle_gamma 77.348(3)
_cell_formula_units_Z 2
_cell_length_a 12.8949(5)
_cell_length_b 13.1098(5)
_cell_length_c 20.9057(7)
_cell_measurement_reflns_used 9545
_cell_measurement_temperature 131.10(10)
_cell_measurement_theta_max 71.2540
_cell_measurement_theta_min 3.4960
_cell_volume 3353.5(2)
_computing_cell_refinement
;
CrysAlisPro, Agilent Technologies,
Version 1.171.37.34 (release 22-05-2014 CrysAlis171 .NET)
(compiled May 22 2014,16:03:01)
;
_computing_data_collection
;
CrysAlisPro, Agilent Technologies,
Version 1.171.37.34 (release 22-05-2014 CrysAlis171 .NET)
(compiled May 22 2014,16:03:01)
;
_computing_data_reduction
;
CrysAlisPro, Agilent Technologies,
Version 1.171.37.34 (release 22-05-2014 CrysAlis171 .NET)
(compiled May 22 2014,16:03:01)
;
_computing_molecular_graphics 'Olex2 (Dolomanov et al., 2009)'
_computing_publication_material 'Olex2 (Dolomanov et al., 2009)'
_computing_structure_refinement 'ShelXL (Sheldrick, 2008)'
_computing_structure_solution 'ShelXT (Sheldrick, 2015)'
_diffrn_ambient_environment N~2~
_diffrn_ambient_temperature 131.10(10)
_diffrn_detector 'CCD plate'
_diffrn_detector_area_resol_mean 10.2273
_diffrn_detector_type Atlas
_diffrn_measured_fraction_theta_full 0.997
_diffrn_measured_fraction_theta_max 0.973
_diffrn_measurement_details
;
  1 omega   28.00   71.00   1.0000    1.0000
omega____ theta____ kappa____ phi______ frames
    -       38.4657 -125.0000  -30.0000 43

  2 omega   28.00   58.00   1.0000    1.0000
omega____ theta____ kappa____ phi______ frames
    -       38.4657 -125.0000 -120.0000 30

  3 omega   41.00  133.00   1.0000    2.0000
omega____ theta____ kappa____ phi______ frames
    -      104.0966  -61.0000  -30.0000 92

  4 omega   66.00   91.00   1.0000    2.0000
omega____ theta____ kappa____ phi______ frames
    -      104.0966  -30.0000    0.0000 25

  5 omega   74.00  173.00   1.0000    2.0000
omega____ theta____ kappa____ phi______ frames
    -      104.0966   45.0000   60.0000 99

  6 omega  135.00  176.00   1.0000    2.0000
omega____ theta____ kappa____ phi______ frames
    -      104.0966  111.0000  -30.0000 41

  7 omega  123.00  149.00   1.0000    2.0000
omega____ theta____ kappa____ phi______ frames
    -      104.0966  178.0000 -150.0000 26

  8 omega   94.00  138.00   1.0000    2.0000
omega____ theta____ kappa____ phi______ frames
    -      104.0966  178.0000 -120.0000 44

  9 omega   74.00  178.00   1.0000    2.0000
omega____ theta____ kappa____ phi______ frames
    -      104.0966   45.0000    0.0000 104

 10 omega  115.00  177.00   1.0000    2.0000
omega____ theta____ kappa____ phi______ frames
    -      104.0966   45.0000  -60.0000 62

 11 omega   65.00   91.00   1.0000    2.0000
omega____ theta____ kappa____ phi______ frames
    -      104.0966  -30.0000  150.0000 26

 12 omega   27.00   76.00   1.0000    2.0000
omega____ theta____ kappa____ phi______ frames
    -      104.0966  -30.0000   60.0000 49

 13 omega   26.00  108.00   1.0000    2.0000
omega____ theta____ kappa____ phi______ frames
    -      104.0966  -94.0000  -30.0000 82

 14 omega   58.00   85.00   1.0000    2.0000
omega____ theta____ kappa____ phi______ frames
    -      104.0966  -30.0000 -150.0000 27

 15 omega   29.00   91.00   1.0000    2.0000
omega____ theta____ kappa____ phi______ frames
    -      104.0966  -94.0000  -90.0000 62

 16 omega   27.00  115.00   1.0000    2.0000
omega____ theta____ kappa____ phi______ frames
    -      104.0966 -111.0000 -150.0000 88

 17 omega   28.00   63.00   1.0000    1.0000
omega____ theta____ kappa____ phi______ frames
    -       38.4657 -125.0000   60.0000 35

 18 omega  -96.00  -27.00   1.0000    1.0000
omega____ theta____ kappa____ phi______ frames
    -      -38.4657  125.0000   60.0000 69

 19 omega -130.00   53.00   1.0000    1.0000
omega____ theta____ kappa____ phi______ frames
    -      -38.4657    0.0000   30.0000 183
;
_diffrn_measurement_device 'four-circle diffractometer'
_diffrn_measurement_device_type 'SuperNova, Dual, Cu at zero, Atlas'
_diffrn_measurement_method '\w scans'
_diffrn_orient_matrix_UB_11 -0.0041509000
_diffrn_orient_matrix_UB_12 0.1062301000
_diffrn_orient_matrix_UB_13 -0.0505259000
_diffrn_orient_matrix_UB_21 0.0974229000
_diffrn_orient_matrix_UB_22 0.0186708000
_diffrn_orient_matrix_UB_23 0.0291666000
_diffrn_orient_matrix_UB_31 0.0744045000
_diffrn_orient_matrix_UB_32 -0.0594378000
_diffrn_orient_matrix_UB_33 -0.0483541000
_diffrn_radiation_monochromator mirror
_diffrn_radiation_probe x-ray
_diffrn_radiation_type CuK\a
_diffrn_radiation_wavelength 1.54184
_diffrn_reflns_av_R_equivalents 0.0364
_diffrn_reflns_av_unetI/netI 0.0615
_diffrn_reflns_Laue_measured_fraction_full 0.997
_diffrn_reflns_Laue_measured_fraction_max 0.973
_diffrn_reflns_limit_h_max 15
_diffrn_reflns_limit_h_min -15
_diffrn_reflns_limit_k_max 16
_diffrn_reflns_limit_k_min -15
_diffrn_reflns_limit_l_max 25
_diffrn_reflns_limit_l_min -25
_diffrn_reflns_number 22609
_diffrn_reflns_point_group_measured_fraction_full 0.997
_diffrn_reflns_point_group_measured_fraction_max 0.973
_diffrn_reflns_theta_full 67.684
_diffrn_reflns_theta_max 71.499
_diffrn_reflns_theta_min 3.519
_diffrn_source 'sealed X-ray tube'
_diffrn_source_type 'SuperNova (Cu) X-ray Source'
_exptl_absorpt_coefficient_mu 37.561
_exptl_absorpt_correction_T_max 0.511
_exptl_absorpt_correction_T_min 0.134
_exptl_absorpt_correction_type gaussian
_exptl_absorpt_process_details
;
CrysAlisPro, Agilent Technologies,
Version 1.171.37.34 (release 22-05-2014 CrysAlis171 .NET)
(compiled May 22 2014,16:03:01)
Numerical absorption correction based on gaussian integration over
            a multifaceted crystal model
Empirical absorption correction using spherical harmonics,
 implemented in SCALE3 ABSPACK scaling algorithm.
;
_exptl_crystal_density_diffrn 3.396
_exptl_crystal_description block
_exptl_crystal_F_000 3104
_exptl_crystal_size_max 0.1477
_exptl_crystal_size_mid 0.0402
_exptl_crystal_size_min 0.0344
_refine_diff_density_max 4.488
_refine_diff_density_min -2.607
_refine_diff_density_rms 0.338
_refine_ls_extinction_method none
_refine_ls_goodness_of_fit_ref 1.052
_refine_ls_hydrogen_treatment undef
_refine_ls_matrix_type full
_refine_ls_number_parameters 848
_refine_ls_number_reflns 12708
_refine_ls_number_restraints 19
_refine_ls_restrained_S_all 1.051
_refine_ls_R_factor_all 0.0439
_refine_ls_R_factor_gt 0.0353
_refine_ls_shift/su_max 0.001
_refine_ls_shift/su_mean 0.000
_refine_ls_structure_factor_coef Fsqd
_refine_ls_weighting_details 'w=1/[\s^2^(Fo^2^)+(0.0430P)^2^] where P=(Fo^2^+2Fc^2^)/3'
_refine_ls_weighting_scheme calc
_refine_ls_wR_factor_gt 0.0863
_refine_ls_wR_factor_ref 0.0912
_reflns_Friedel_coverage 0.000
_reflns_number_gt 10916
_reflns_number_total 12708
_reflns_threshold_expression 'I > 2\s(I)'
_cod_data_source_file c5cc07541f2.cif
_cod_data_source_block mv_2_38Tb_B
_cod_database_code 7118630
_chemical_oxdiff_formula 'W10 O72 Tb1 Na9 H72'
_shelx_space_group_comment
;
The symmetry employed for this shelxl refinement is uniquely defined
by the following loop, which should always be used as a source of
symmetry information in preference to the above space-group names.
They are only intended as comments.
;
_cell_oxdiff_angle_alpha 76.956(3)
_cell_oxdiff_angle_beta 83.954(3)
_cell_oxdiff_angle_gamma 77.348(3)
_cell_oxdiff_length_a 12.8949(5)
_cell_oxdiff_length_b 13.1098(5)
_cell_oxdiff_length_c 20.9057(7)
_cell_oxdiff_measurement_reflns_used 9545
_cell_oxdiff_volume 3353.5(2)
_reflns_odcompleteness_completeness 99.75
_reflns_odcompleteness_iscentric 1
_reflns_odcompleteness_theta 66.97
_olex2_refinement_description
;
1. Uiso/Uaniso restraints and constraints
Uanis(O26) \\sim Ueq, Uanis(O27) \\sim Ueq: with sigma of 0.01 and sigma for
terminal atoms of 0.02
Uanis(O18) \\sim Ueq: with sigma of 0.005 and sigma for terminal atoms of 0.01
2. Others
 1*[Sof(Na2)]+1*[Sof(Na1)]+1*[Sof(Na15)]+1*[Sof(Na14)]+1*[Sof(Na4)]+1*
 [Sof(Na3)]=1.5 with esd of 0.001
 Sof(Na5)=1-FVAR(1)
 Sof(Na6)=FVAR(1)
 Sof(O40)=1-FVAR(6)
 Sof(O41)=FVAR(6)
 Sof(O62)=1-FVAR(7)
 Sof(O63)=FVAR(7)
 Fixed Sof: O76(0.5) O67(0.5) O69(0.5) O72(0.5) O71(0.5) O68(0.5) O70(0.5)
 O74(0.5)
;
_shelx_shelxl_version_number 2014/7
_olex2_submission_special_instructions 'No special instructions were received'

loop_
_space_group_symop_id
_space_group_symop_operation_xyz
1 'x, y, z'
2 '-x, -y, -z'

loop_
_atom_site_label
_atom_site_type_symbol
_atom_site_fract_x
_atom_site_fract_y
_atom_site_fract_z
_atom_site_U_iso_or_equiv
_atom_site_adp_type
_atom_site_occupancy
_atom_site_site_symmetry_order
_atom_site_calc_flag
_atom_site_refinement_flags_posn
_atom_site_refinement_flags_adp
_atom_site_refinement_flags_occupancy
_atom_site_disorder_assembly
_atom_site_disorder_group
W5 W 0.00726(3) 0.36991(3) 0.13712(2) 0.00835(9) Uani 1 1 d . . . . .
W4 W -0.10153(3) 0.25822(3) 0.27617(2) 0.00762(8) Uani 1 1 d . . . . .
W9 W 0.25457(3) -0.10062(3) 0.18414(2) 0.00915(9) Uani 1 1 d . . . . .
W1 W -0.10511(3) 0.51899(3) 0.24576(2) 0.00947(9) Uani 1 1 d . . . . .
W8 W 0.26793(3) -0.12706(3) 0.34307(2) 0.00921(9) Uani 1 1 d . . . . .
W3 W 0.05016(3) 0.34936(3) 0.35660(2) 0.00939(9) Uani 1 1 d . . . . .
W2 W 0.15758(3) 0.46181(3) 0.21750(2) 0.00982(9) Uani 1 1 d . . . . .
W7 W 0.46099(3) 0.00500(3) 0.31610(2) 0.01220(9) Uani 1 1 d . . . . .
W6 W 0.44772(3) 0.03283(3) 0.15714(2) 0.00925(9) Uani 1 1 d . . . . .
W10 W 0.48378(3) -0.21021(3) 0.25219(2) 0.01432(9) Uani 1 1 d . . . . .
Tb1 Tb 0.19748(4) 0.15839(4) 0.24728(3) 0.00808(11) Uani 1 1 d . . . . .
Na9 Na 0.1361(3) 0.1605(3) 0.94190(18) 0.0151(7) Uani 1 1 d . . . . .
Na10 Na 0.1379(3) 0.0462(3) 0.80789(18) 0.0144(7) Uani 1 1 d . . . . .
Na12 Na 0.1174(3) 0.0257(3) 0.52464(18) 0.0146(7) Uani 1 1 d . . . . .
Na8 Na 0.3078(3) 0.2852(3) 0.96703(19) 0.0178(8) Uani 1 1 d . . . . .
Na11 Na 0.1021(3) 0.1922(3) 0.64100(19) 0.0184(8) Uani 1 1 d . . . . .
Na7 Na 0.4411(3) 0.5558(3) 0.8619(2) 0.0196(8) Uani 1 1 d . . . . .
Na13 Na 0.0000 0.5000 0.5000 0.0238(13) Uani 1 2 d S T P . .
O5 O -0.1006(5) 0.4999(5) 0.1573(3) 0.0134(13) Uani 1 1 d . . . . .
O9 O 0.1439(5) 0.4431(5) 0.3127(3) 0.0127(13) Uani 1 1 d . . . . .
O25 O 0.5220(5) 0.0522(6) 0.2278(3) 0.0150(13) Uani 1 1 d . . . . .
O2 O 0.0224(5) 0.5740(5) 0.2232(3) 0.0132(13) Uani 1 1 d . . . . .
O29 O 0.2043(5) -0.1642(5) 0.2731(3) 0.0124(13) Uani 1 1 d . . . . .
O4 O -0.1855(5) 0.4080(5) 0.2691(3) 0.0116(12) Uani 1 1 d . . . . .
O34 O 0.3890(5) -0.2462(5) 0.3284(3) 0.0177(14) Uani 1 1 d . . . . .
O23 O 0.3538(5) -0.0342(5) 0.1199(3) 0.0117(12) Uani 1 1 d . . . . .
O11 O -0.0685(5) 0.2754(5) 0.3609(3) 0.0103(12) Uani 1 1 d . . . . .
O7 O 0.1090(5) 0.4622(5) 0.1331(3) 0.0134(13) Uani 1 1 d . . . . .
O18 O 0.1099(5) 0.2528(5) 0.1485(3) 0.0084(11) Uani 1 1 d . U . . .
O13 O -0.1022(5) 0.2928(5) 0.1800(3) 0.0111(12) Uani 1 1 d . . . . .
O32 O 0.5336(5) -0.1175(6) 0.1769(4) 0.0180(14) Uani 1 1 d . . . . .
O16 O 0.1442(5) 0.2322(5) 0.3448(3) 0.0107(12) Uani 1 1 d . . . . .
O17 O 0.0125(5) 0.1545(5) 0.2717(3) 0.0086(11) Uani 1 1 d . . . . .
O3 O -0.0654(5) 0.4805(5) 0.3343(3) 0.0139(13) Uani 1 1 d . . . . .
O22 O 0.1733(5) 0.0268(5) 0.1914(3) 0.0113(12) Uani 1 1 d . . . . .
O20 O 0.3555(5) 0.1203(5) 0.3065(3) 0.0121(12) Uani 1 1 d . . . . .
O19 O 0.3426(5) 0.1443(5) 0.1658(3) 0.0101(12) Uani 1 1 d . . . . .
O54 O 0.1118(6) 0.3372(5) 0.9518(3) 0.0160(14) Uani 1 1 d . . . . .
O48 O 0.0253(5) 0.1987(5) 0.8463(3) 0.0160(13) Uani 1 1 d . . . . .
O39 O 0.0133(5) 0.1883(5) 0.5468(3) 0.0143(13) Uani 1 1 d . . . . .
O21 O 0.1862(5) 0.0042(5) 0.3305(3) 0.0096(12) Uani 1 1 d . . . . .
O35 O 0.3782(6) -0.2232(5) 0.1995(3) 0.0170(14) Uani 1 1 d . . . . .
O6 O 0.0210(5) 0.3684(5) 0.2466(3) 0.0100(12) Uani 1 1 d . . . . .
O31 O 0.3648(5) -0.0563(5) 0.2502(3) 0.0103(12) Uani 1 1 d . . . . .
O27 O 0.3763(5) -0.0788(5) 0.3805(3) 0.0154(13) Uani 1 1 d . U . . .
O10 O 0.0556(6) 0.3530(5) 0.4386(3) 0.0140(13) Uani 1 1 d . . . . .
O24 O 0.5252(6) 0.0816(5) 0.0885(3) 0.0172(14) Uani 1 1 d . . . . .
O52 O -0.0053(6) 0.1026(6) 1.0084(4) 0.0198(14) Uani 1 1 d . . . . .
O55 O 0.2258(6) 0.1455(5) 1.0399(3) 0.0177(14) Uani 1 1 d . . . . .
O42 O -0.0246(5) -0.0537(5) 0.5759(3) 0.0140(13) Uani 1 1 d . . . . .
O33 O 0.5466(5) -0.1396(6) 0.3058(3) 0.0195(15) Uani 1 1 d . . . . .
O45 O -0.0623(6) 0.3033(6) 0.6818(4) 0.0216(15) Uani 1 1 d . . . . .
O65 O 0.6517(7) 0.4449(6) 0.6887(4) 0.0266(17) Uani 1 1 d . . . . .
O30 O 0.1820(6) -0.1481(5) 0.1362(3) 0.0176(14) Uani 1 1 d . . . . .
O51 O 0.2321(6) -0.0041(6) 0.9157(4) 0.0247(16) Uani 1 1 d . . . . .
O46 O 0.0229(5) 0.0580(5) 0.7146(3) 0.0169(14) Uani 1 1 d . . . . .
O14 O -0.0218(6) 0.3911(5) 0.0559(3) 0.0141(13) Uani 1 1 d . . . . .
O53 O 0.2821(5) 0.2247(5) 0.8731(3) 0.0177(14) Uani 1 1 d . . . . .
O8 O 0.2461(6) 0.5472(5) 0.1972(3) 0.0162(14) Uani 1 1 d . . . . .
O1 O -0.1997(5) 0.6355(5) 0.2443(3) 0.0136(13) Uani 1 1 d . . . . .
O61 O 0.2988(6) 0.7101(7) 0.8782(5) 0.0300(18) Uani 1 1 d . . . . .
O59 O 0.5797(6) 0.3927(6) 0.8835(4) 0.0300(18) Uani 1 1 d . . . . .
O58 O 0.2966(6) 0.4726(6) 0.9161(4) 0.0279(17) Uani 1 1 d . . . . .
O26 O 0.5494(5) 0.0345(6) 0.3646(3) 0.0199(15) Uani 1 1 d . U . . .
O15 O 0.2410(5) 0.3319(5) 0.2228(3) 0.0126(13) Uani 1 1 d . . . . .
O78 O 0.2163(7) 0.8084(8) 0.0123(4) 0.035(2) Uani 1 1 d . . . . .
O47 O 0.2253(5) 0.1675(5) 0.7250(3) 0.0155(13) Uani 1 1 d . . . . .
O28 O 0.2066(6) -0.1968(5) 0.4129(3) 0.0167(14) Uani 1 1 d . . . . .
O12 O -0.2051(5) 0.1894(5) 0.2992(3) 0.0139(13) Uani 1 1 d . . . . .
O60 O 0.3934(6) 0.5341(6) 0.7617(4) 0.0265(17) Uani 1 1 d . . . . .
O56 O 0.4928(7) 0.1952(7) 0.9568(4) 0.0311(19) Uani 1 1 d . . . . .
O38 O 0.1159(7) 0.3767(6) 0.5825(4) 0.0257(17) Uani 1 1 d . . . . .
O50 O 0.2782(6) -0.0934(6) 0.7865(4) 0.0186(14) Uani 1 1 d . . . . .
O36 O 0.5745(6) -0.3282(6) 0.2541(4) 0.0265(17) Uani 1 1 d . . . . .
O44 O 0.2511(7) 0.0951(8) 0.4518(4) 0.0325(19) Uani 1 1 d . . . . .
O57 O 0.3286(9) 0.3294(6) 1.0683(4) 0.039(2) Uani 1 1 d . . . . .
O37 O 0.1445(7) 0.5685(7) 0.4385(6) 0.044(2) Uani 1 1 d . . . . .
O64 O 0.5394(7) 0.6802(7) 0.7956(5) 0.0341(19) Uani 1 1 d . . . . .
O41 O 0.2198(8) 0.0240(8) 0.6178(5) 0.020(3) Uiso 0.69(2) 1 d . . . A 2
O75 O 0.2745(9) 0.4327(7) 0.4057(5) 0.052(3) Uani 1 1 d . . . . .
O77 O 0.3488(9) 0.6700(7) 0.0011(5) 0.047(3) Uani 1 1 d . . . . .
O66 O 0.6413(11) 0.6939(9) 0.6460(6) 0.059(3) Uani 1 1 d . . . . .
O43 O 0.2178(12) -0.1586(11) 0.5426(6) 0.085(5) Uani 1 1 d . . . . .
O63 O 0.5042(11) 0.5810(11) 0.9591(7) 0.038(4) Uiso 0.68(3) 1 d . . . B 1
O73 O 0.6097(10) 0.3005(11) 0.4546(7) 0.064(3) Uani 1 1 d . . . . .
Na6 Na 0.5221(5) 0.5961(5) 0.6933(3) 0.022(2) Uani 0.646(17) 1 d . . . B 1
O49 O 0.0275(5) -0.0824(5) 0.8573(3) 0.0142(13) Uiso 1 1 d . . . . .
Na5 Na 0.4814(11) 0.6014(10) 0.6469(7) 0.029(4) Uani 0.354(17) 1 d . . . B 2
O76 O 0.2780(16) 0.2786(16) 0.4995(10) 0.040(4) Uiso 0.5 1 d . . . . .
O67 O 0.3312(16) 0.5414(16) 0.6125(10) 0.043(4) Uiso 0.5 1 d . . . . .
O69 O 0.3369(17) 0.4102(17) 0.6163(11) 0.048(5) Uiso 0.5 1 d . . . B .
Na2 Na 0.5585(18) 0.3541(17) 0.5554(10) 0.021(7) Uiso 0.199(19) 1 d . . . B 3
Na1 Na 0.5951(17) 0.2486(17) 0.3546(11) 0.043(6) Uiso 0.272(16) 1 d . . . B 4
O72 O 0.482(2) 0.246(2) 0.5406(14) 0.068(7) Uiso 0.5 1 d . . . . .
Na15 Na 0.1900(14) 0.5833(12) 0.0176(8) 0.029(5) Uiso 0.31(2) 1 d . . . C 6
Na14 Na 0.250(2) 0.543(2) 0.0294(12) 0.062(8) Uiso 0.32(2) 1 d . . . C 5
O71 O 0.7742(17) 0.3774(17) 0.4457(10) 0.045(5) Uiso 0.5 1 d . . . . .
O68 O 0.5715(18) 0.5566(18) 0.5503(11) 0.050(5) Uiso 0.5 1 d . . . . .
O40 O 0.2519(19) 0.1035(19) 0.5818(12) 0.021(7) Uiso 0.31(2) 1 d . . . A 1
O62 O 0.4392(19) 0.6371(18) 0.9736(11) 0.021(7) Uiso 0.32(3) 1 d . . . B 2
Na4 Na 0.669(2) 0.4118(19) 0.5255(12) 0.025(8) Uiso 0.187(19) 1 d . . . B 1
Na3 Na 0.605(3) 0.392(3) 0.5391(16) 0.048(10) Uiso 0.21(2) 1 d . . . B 2
O70 O 0.353(2) 0.333(2) 0.6046(12) 0.058(6) Uiso 0.5 1 d . . . . .
O74 O 0.428(2) 0.246(2) 0.4840(12) 0.060(6) Uiso 0.5 1 d . . . B .

loop_
_atom_site_aniso_label
_atom_site_aniso_U_11
_atom_site_aniso_U_22
_atom_site_aniso_U_33
_atom_site_aniso_U_23
_atom_site_aniso_U_13
_atom_site_aniso_U_12
W5 0.0115(2) 0.00686(17) 0.00650(17) -0.00051(13) -0.00151(14) -0.00196(14)
W4 0.00980(19) 0.00568(16) 0.00746(17) -0.00134(13) -0.00071(14) -0.00168(14)
W9 0.00827(19) 0.00785(17) 0.01231(19) -0.00381(14) 0.00083(14) -0.00262(14)
W1 0.0140(2) 0.00509(16) 0.00880(18) -0.00079(13) -0.00293(15) -0.00052(14)
W8 0.00790(19) 0.00684(17) 0.01103(18) 0.00121(14) 0.00032(14) -0.00112(14)
W3 0.0161(2) 0.00575(17) 0.00677(18) -0.00077(13) -0.00329(14) -0.00249(14)
W2 0.0142(2) 0.00620(17) 0.00956(18) -0.00028(13) -0.00184(15) -0.00401(14)
W7 0.00747(19) 0.0189(2) 0.00968(19) 0.00036(15) -0.00287(15) -0.00378(15)
W6 0.00716(19) 0.01085(18) 0.00963(18) -0.00101(14) 0.00009(14) -0.00302(14)
W10 0.0085(2) 0.01125(19) 0.0185(2) 0.00133(15) 0.00223(16) 0.00195(15)
Tb1 0.0098(3) 0.0070(2) 0.0082(2) -0.00117(18) -0.00123(19) -0.00322(19)
Na9 0.0172(19) 0.0157(17) 0.0130(17) -0.0038(14) -0.0012(14) -0.0033(14)
Na10 0.0146(19) 0.0141(16) 0.0135(17) -0.0017(13) -0.0007(14) -0.0019(14)
Na12 0.0130(18) 0.0142(17) 0.0167(18) -0.0038(14) 0.0006(14) -0.0031(14)
Na8 0.019(2) 0.0161(17) 0.0178(19) -0.0006(14) -0.0002(15) -0.0058(15)
Na11 0.021(2) 0.0156(17) 0.0193(19) -0.0029(15) -0.0053(16) -0.0025(15)
Na7 0.016(2) 0.0238(19) 0.0199(19) -0.0031(15) -0.0034(15) -0.0054(15)
Na13 0.043(4) 0.014(2) 0.017(3) -0.005(2) -0.002(2) -0.010(2)
O5 0.014(3) 0.009(3) 0.014(3) 0.000(2) -0.001(3) 0.001(2)
O9 0.016(3) 0.008(3) 0.017(3) -0.002(2) -0.006(3) -0.005(2)
O25 0.008(3) 0.026(3) 0.010(3) 0.001(3) -0.001(2) -0.008(3)
O2 0.017(3) 0.008(3) 0.015(3) -0.003(2) -0.010(3) 0.001(2)
O29 0.014(3) 0.010(3) 0.014(3) -0.006(2) 0.001(2) -0.002(2)
O4 0.013(3) 0.009(3) 0.012(3) -0.003(2) -0.003(2) 0.004(2)
O34 0.014(3) 0.013(3) 0.021(3) 0.002(3) 0.001(3) 0.002(3)
O23 0.012(3) 0.010(3) 0.013(3) -0.003(2) 0.003(2) -0.002(2)
O11 0.014(3) 0.011(3) 0.006(3) 0.001(2) 0.001(2) -0.006(2)
O7 0.019(3) 0.011(3) 0.011(3) 0.001(2) -0.001(3) -0.006(2)
O18 0.008(3) 0.010(2) 0.009(2) 0.000(2) -0.004(2) -0.005(2)
O13 0.012(3) 0.009(3) 0.013(3) -0.002(2) -0.004(2) -0.003(2)
O32 0.008(3) 0.021(3) 0.022(4) -0.001(3) 0.000(3) 0.001(3)
O16 0.011(3) 0.008(3) 0.014(3) -0.002(2) -0.002(2) -0.004(2)
O17 0.008(3) 0.008(3) 0.008(3) 0.000(2) -0.001(2) 0.000(2)
O3 0.019(4) 0.010(3) 0.011(3) -0.001(2) 0.001(3) -0.004(2)
O22 0.009(3) 0.010(3) 0.016(3) -0.004(2) -0.002(2) -0.004(2)
O20 0.012(3) 0.017(3) 0.010(3) -0.002(2) -0.004(2) -0.010(2)
O19 0.010(3) 0.013(3) 0.006(3) 0.001(2) -0.002(2) -0.002(2)
O54 0.019(4) 0.010(3) 0.014(3) 0.002(2) 0.003(3) 0.001(3)
O48 0.013(3) 0.014(3) 0.021(3) 0.000(3) -0.005(3) -0.005(3)
O39 0.019(4) 0.011(3) 0.013(3) -0.001(2) -0.001(3) -0.005(2)
O21 0.013(3) 0.006(3) 0.010(3) 0.000(2) 0.000(2) -0.003(2)
O35 0.017(4) 0.011(3) 0.022(4) -0.008(3) 0.005(3) -0.001(3)
O6 0.015(3) 0.008(3) 0.009(3) 0.001(2) -0.007(2) -0.004(2)
O31 0.010(3) 0.012(3) 0.012(3) -0.006(2) -0.002(2) -0.006(2)
O27 0.012(3) 0.020(3) 0.011(3) 0.008(2) -0.005(2) -0.005(2)
O10 0.024(4) 0.008(3) 0.012(3) -0.004(2) -0.003(3) -0.005(2)
O24 0.016(3) 0.021(3) 0.015(3) -0.002(3) -0.002(3) -0.005(3)
O52 0.022(4) 0.020(3) 0.019(3) -0.003(3) -0.002(3) -0.009(3)
O55 0.020(4) 0.017(3) 0.016(3) 0.003(3) -0.005(3) -0.007(3)
O42 0.018(3) 0.011(3) 0.011(3) 0.002(2) 0.002(3) -0.004(2)
O33 0.008(3) 0.026(4) 0.019(3) 0.003(3) -0.001(3) 0.001(3)
O45 0.020(4) 0.019(3) 0.029(4) -0.010(3) 0.006(3) -0.011(3)
O65 0.034(5) 0.021(4) 0.029(4) -0.006(3) -0.003(3) -0.014(3)
O30 0.017(4) 0.019(3) 0.019(3) -0.010(3) 0.002(3) -0.006(3)
O51 0.022(4) 0.028(4) 0.025(4) -0.013(3) -0.002(3) 0.002(3)
O46 0.015(3) 0.015(3) 0.021(3) -0.002(3) -0.003(3) -0.005(3)
O14 0.022(4) 0.013(3) 0.006(3) -0.001(2) -0.001(3) -0.003(3)
O53 0.014(3) 0.021(3) 0.012(3) 0.000(3) 0.004(3) 0.005(3)
O8 0.025(4) 0.011(3) 0.015(3) -0.002(2) 0.002(3) -0.009(3)
O1 0.016(3) 0.005(3) 0.018(3) -0.003(2) -0.001(3) 0.001(2)
O61 0.019(4) 0.028(4) 0.045(5) -0.007(4) -0.004(4) -0.008(3)
O59 0.020(4) 0.024(4) 0.044(5) -0.007(3) 0.001(4) -0.003(3)
O58 0.019(4) 0.019(4) 0.042(5) 0.008(3) -0.006(3) -0.008(3)
O26 0.012(3) 0.034(4) 0.015(3) 0.001(3) -0.007(3) -0.011(3)
O15 0.016(3) 0.012(3) 0.010(3) -0.001(2) -0.003(2) -0.003(2)
O78 0.028(5) 0.047(5) 0.021(4) -0.006(4) -0.001(3) 0.010(4)
O47 0.013(3) 0.010(3) 0.023(3) -0.002(3) -0.001(3) -0.004(2)
O28 0.017(4) 0.017(3) 0.013(3) 0.002(2) -0.002(3) -0.001(3)
O12 0.011(3) 0.012(3) 0.015(3) 0.001(2) 0.000(2) 0.000(2)
O60 0.023(4) 0.028(4) 0.031(4) -0.016(3) -0.012(3) 0.005(3)
O56 0.036(5) 0.028(4) 0.022(4) -0.002(3) 0.009(3) 0.001(3)
O38 0.034(5) 0.020(4) 0.022(4) -0.005(3) 0.001(3) -0.004(3)
O50 0.015(3) 0.021(3) 0.025(4) -0.011(3) -0.002(3) -0.007(3)
O36 0.017(4) 0.015(3) 0.037(4) 0.003(3) 0.003(3) 0.007(3)
O44 0.025(4) 0.052(5) 0.019(4) 0.001(4) -0.004(3) -0.013(4)
O57 0.081(7) 0.016(4) 0.029(4) 0.002(3) -0.030(5) -0.020(4)
O37 0.029(5) 0.023(4) 0.073(7) 0.015(4) -0.021(5) -0.010(4)
O64 0.023(4) 0.033(4) 0.042(5) 0.007(4) 0.003(4) -0.013(3)
O75 0.057(7) 0.026(4) 0.049(6) 0.003(4) 0.027(5) 0.013(4)
O77 0.052(6) 0.028(4) 0.044(6) 0.002(4) 0.017(5) 0.007(4)
O66 0.085(9) 0.042(6) 0.063(7) -0.015(5) -0.031(6) -0.027(6)
O43 0.094(11) 0.066(8) 0.056(8) 0.004(6) -0.004(7) 0.051(8)
O73 0.056(8) 0.061(7) 0.071(9) -0.004(6) 0.000(6) -0.015(6)
Na6 0.017(3) 0.021(3) 0.028(4) 0.000(3) -0.006(3) -0.007(2)
Na5 0.031(8) 0.019(6) 0.033(8) -0.002(5) 0.009(6) -0.006(5)

loop_
_atom_type_symbol
_atom_type_description
_atom_type_scat_dispersion_real
_atom_type_scat_dispersion_imag
_atom_type_scat_source
Na Na 0.1353 0.1239 'International Tables Vol C Tables 4.2.6.8 and 6.1.1.4'
O O 0.0492 0.0322 'International Tables Vol C Tables 4.2.6.8 and 6.1.1.4'
Tb Tb -9.1472 9.1891 'International Tables Vol C Tables 4.2.6.8 and 6.1.1.4'
W W -5.4734 5.5774 'International Tables Vol C Tables 4.2.6.8 and 6.1.1.4'
H H 0.0000 0.0000 'International Tables Vol C Tables 4.2.6.8 and 6.1.1.4'

loop_
_exptl_crystal_face_index_h
_exptl_crystal_face_index_k
_exptl_crystal_face_index_l
_exptl_crystal_face_perp_dist
_exptl_oxdiff_crystal_face_indexfrac_h
_exptl_oxdiff_crystal_face_indexfrac_k
_exptl_oxdiff_crystal_face_indexfrac_l
_exptl_oxdiff_crystal_face_x
_exptl_oxdiff_crystal_face_y
_exptl_oxdiff_crystal_face_z
1 -1 8 0.0119 0.9842 -1.0080 7.9916 -0.5150 0.3102 -0.2533
0 -3 -4 0.0174 -0.0037 -2.9984 -4.0078 -0.1160 -0.1732 0.3717
-1 -6 3 0.0164 -1.0102 -6.0049 2.9837 -0.7845 -0.1235 0.1375
2 6 -6 0.0227 2.0160 6.0061 -5.9785 0.9317 0.1342 0.0821
0 0 0 0.0116 -0.0192 0.1246 -0.0645 0.0166 -0.0014 -0.0057
0 0 0 0.0135 -0.0171 0.1090 0.2492 -0.0009 0.0076 -0.0198
0 0 0 0.0367 0.3642 -0.1937 -0.1523 -0.0144 0.0274 0.0460
0 0 0 0.0145 -0.0088 -0.0393 0.2887 -0.0187 0.0068 -0.0123
0 0 0 0.0124 0.0286 0.0436 0.3495 -0.0131 0.0138 -0.0174
0 0 0 0.0150 0.0230 0.1383 0.3314 -0.0021 0.0145 -0.0225
0 0 0 0.0392 -0.0835 -0.1868 -0.1144 -0.0137 -0.0150 0.0104
0 0 0 0.0414 0.2527 -0.0676 0.0378 -0.0101 0.0245 0.0210

loop_
_geom_angle_atom_site_label_1
_geom_angle_atom_site_label_2
_geom_angle_atom_site_label_3
_geom_angle
_geom_angle_site_symmetry_1
_geom_angle_site_symmetry_3
O5 W5 O6 73.9(2) . .
O7 W5 O5 83.1(3) . .
O7 W5 O6 77.2(2) . .
O18 W5 O5 160.1(3) . .
O18 W5 O7 91.9(3) . .
O18 W5 O13 93.3(3) . .
O18 W5 O6 86.2(2) . .
O13 W5 O5 83.4(3) . .
O13 W5 O7 154.2(3) . .
O13 W5 O6 77.9(2) . .
O14 W5 O5 95.6(3) . .
O14 W5 O7 102.6(3) . .
O14 W5 O18 104.4(3) . .
O14 W5 O13 100.6(3) . .
O14 W5 O6 169.4(3) . .
O4 W4 O6 74.0(2) . .
O11 W4 O4 83.8(3) . .
O11 W4 O13 154.8(3) . .
O11 W4 O6 78.0(2) . .
O13 W4 O4 84.0(2) . .
O13 W4 O6 77.5(2) . .
O17 W4 O4 157.6(3) . .
O17 W4 O11 93.0(3) . .
O17 W4 O13 90.0(3) . .
O17 W4 O6 83.6(3) . .
O12 W4 O4 99.0(3) . .
O12 W4 O11 100.8(3) . .
O12 W4 O13 102.8(3) . .
O12 W4 O17 103.3(3) . .
O12 W4 O6 173.0(3) . .
O29 W9 O35 84.2(3) . .
O29 W9 O31 77.5(2) . .
O23 W9 O29 154.3(3) . .
O23 W9 O35 83.7(3) . .
O23 W9 O31 77.5(2) . .
O22 W9 O29 90.3(3) . .
O22 W9 O23 92.1(3) . .
O22 W9 O35 157.0(3) . .
O22 W9 O31 83.3(2) . .
O35 W9 O31 73.7(2) . .
O30 W9 O29 101.3(3) . .
O30 W9 O23 103.0(3) . .
O30 W9 O22 103.3(3) . .
O30 W9 O35 99.7(3) . .
O30 W9 O31 173.4(3) . .
O5 W1 O4 86.5(3) . .
O5 W1 O6 77.4(2) . .
O2 W1 O5 88.3(3) . .
O2 W1 O4 154.5(3) . .
O2 W1 O6 77.7(2) . .
O4 W1 O6 76.9(2) . .
O3 W1 O5 154.6(3) . .
O3 W1 O2 87.6(3) . .
O3 W1 O4 86.6(3) . .
O3 W1 O6 77.2(2) . .
O1 W1 O5 102.4(3) . .
O1 W1 O2 101.2(3) . .
O1 W1 O4 104.2(3) . .
O1 W1 O3 103.1(3) . .
O1 W1 O6 178.9(3) . .
O29 W8 O34 84.4(3) . .
O29 W8 O31 77.9(2) . .
O29 W8 O27 154.8(3) . .
O29 W8 Na2 114.4(4) . 2_656
O34 W8 O31 74.4(3) . .
O34 W8 Na2 42.6(4) . 2_656
O21 W8 O29 92.3(3) . .
O21 W8 O34 158.6(3) . .
O21 W8 O31 84.2(3) . .
O21 W8 O27 91.1(3) . .
O21 W8 Na2 151.6(4) . 2_656
O31 W8 Na2 109.7(4) . 2_656
O27 W8 O34 83.3(3) . .
O27 W8 O31 77.6(2) . .
O27 W8 Na2 69.0(4) . 2_656
O28 W8 O29 101.1(3) . .
O28 W8 O34 97.9(3) . .
O28 W8 O21 103.5(3) . .
O28 W8 O31 172.3(3) . .
O28 W8 O27 102.4(3) . .
O28 W8 Na2 63.6(4) . 2_656
O9 W3 O11 153.9(3) . .
O9 W3 O3 84.2(3) . .
O9 W3 O6 77.3(2) . .
O11 W3 O3 82.6(3) . .
O11 W3 O6 77.4(2) . .
O16 W3 O9 92.9(3) . .
O16 W3 O11 90.9(3) . .
O16 W3 O3 157.9(3) . .
O16 W3 O6 84.2(3) . .
O3 W3 O6 73.9(2) . .
O10 W3 O9 102.4(3) . .
O10 W3 O11 101.5(3) . .
O10 W3 O16 105.0(3) . .
O10 W3 O3 96.9(3) . .
O10 W3 O6 170.8(3) . .
O9 W2 O2 82.6(3) . .
O9 W2 O6 77.2(2) . .
O2 W2 O6 74.2(2) . .
O7 W2 O9 153.7(3) . .
O7 W2 O2 83.9(3) . .
O7 W2 O6 77.5(2) . .
O8 W2 O9 101.2(3) . .
O8 W2 O2 97.7(3) . .
O8 W2 O7 102.9(3) . .
O8 W2 O6 171.9(3) . .
O8 W2 O15 103.7(3) . .
O15 W2 O9 91.5(3) . .
O15 W2 O2 158.5(3) . .
O15 W2 O7 92.9(3) . .
O15 W2 O6 84.3(3) . .
O25 W7 O31 76.8(3) . .
O25 W7 O33 83.5(3) . .
O20 W7 O25 91.6(3) . .
O20 W7 O31 84.9(2) . .
O20 W7 O27 92.3(3) . .
O20 W7 O33 159.2(3) . .
O27 W7 O25 153.8(3) . .
O27 W7 O31 77.8(3) . .
O27 W7 O33 83.7(3) . .
O33 W7 O31 74.3(3) . .
O26 W7 O25 101.3(3) . .
O26 W7 O20 103.8(3) . .
O26 W7 O31 171.2(3) . .
O26 W7 O27 102.8(3) . .
O26 W7 O33 97.0(3) . .
O25 W6 O23 153.8(3) . .
O25 W6 O32 84.1(3) . .
O25 W6 O31 77.1(2) . .
O23 W6 O32 82.7(3) . .
O23 W6 O31 77.5(2) . .
O32 W6 O31 73.8(3) . .
O19 W6 O25 92.1(3) . .
O19 W6 O23 91.9(3) . .
O19 W6 O32 158.3(3) . .
O19 W6 O31 84.6(3) . .
O24 W6 O25 101.5(3) . .
O24 W6 O23 102.6(3) . .
O24 W6 O32 97.3(3) . .
O24 W6 O19 104.3(3) . .
O24 W6 O31 171.1(3) . .
O34 W10 O31 77.3(3) . .
O34 W10 O33 86.5(3) . .
O32 W10 O34 154.8(3) . .
O32 W10 O31 77.5(3) . .
O32 W10 O33 87.7(3) . .
O35 W10 O34 87.7(3) . .
O35 W10 O32 87.2(3) . .
O35 W10 O31 77.4(2) . .
O35 W10 O33 154.9(3) . .
O33 W10 O31 77.5(2) . .
O36 W10 O34 102.4(3) . .
O36 W10 O32 102.8(3) . .
O36 W10 O35 102.6(4) . .
O36 W10 O31 179.7(4) . .
O36 W10 O33 102.5(4) . .
O18 Tb1 O16 116.9(2) . .
O17 Tb1 O18 74.2(2) . .
O17 Tb1 O16 73.3(2) . .
O17 Tb1 O19 145.2(2) . .
O22 Tb1 O18 73.2(2) . .
O22 Tb1 O16 144.2(2) . .
O22 Tb1 O17 77.5(2) . .
O22 Tb1 O20 117.1(2) . .
O22 Tb1 O19 74.1(2) . .
O22 Tb1 O15 139.4(2) . .
O20 Tb1 O18 146.5(2) . .
O20 Tb1 O16 74.7(2) . .
O20 Tb1 O17 137.6(2) . .
O20 Tb1 O19 74.6(2) . .
O19 Tb1 O18 78.7(2) . .
O19 Tb1 O16 139.9(2) . .
O21 Tb1 O18 137.6(2) . .
O21 Tb1 O16 77.4(2) . .
O21 Tb1 O17 72.6(2) . .
O21 Tb1 O22 74.5(2) . .
O21 Tb1 O20 73.9(2) . .
O21 Tb1 O19 117.3(2) . .
O21 Tb1 O15 145.1(2) . .
O15 Tb1 O18 74.2(2) . .
O15 Tb1 O16 73.5(2) . .
O15 Tb1 O17 115.7(2) . .
O15 Tb1 O20 80.1(2) . .
O15 Tb1 O19 76.3(2) . .
Na8 Na9 Na10 126.01(15) . .
O54 Na9 Na10 132.1(2) . .
O54 Na9 Na8 51.4(2) . .
O54 Na9 O48 95.5(3) . .
O54 Na9 O52 102.4(3) . .
O54 Na9 O55 77.3(3) . .
O54 Na9 O51 155.9(3) . .
O54 Na9 O53 76.3(3) . .
O48 Na9 Na10 44.88(17) . .
O48 Na9 Na8 128.5(2) . .
O52 Na9 Na10 101.8(2) . .
O52 Na9 Na8 131.8(2) . .
O52 Na9 O48 88.4(3) . .
O52 Na9 O55 88.6(3) . .
O52 Na9 O51 100.6(3) . .
O52 Na9 O53 178.7(3) . .
O55 Na9 Na10 143.7(2) . .
O55 Na9 Na8 49.98(19) . .
O55 Na9 O48 171.5(3) . .
O55 Na9 O53 91.1(3) . .
O51 Na9 Na10 47.7(2) . .
O51 Na9 Na8 106.8(2) . .
O51 Na9 O48 92.0(3) . .
O51 Na9 O55 96.4(3) . .
O51 Na9 O53 80.7(3) . .
O53 Na9 Na10 79.1(2) . .
O53 Na9 Na8 47.47(19) . .
O53 Na9 O48 91.6(3) . .
Na9 Na10 Na11 125.03(13) . .
O48 Na10 Na9 45.66(18) . .
O48 Na10 Na11 89.0(2) . .
O48 Na10 O51 88.8(2) . .
O48 Na10 O46 94.5(2) . .
O51 Na10 Na9 43.70(17) . .
O51 Na10 Na11 152.4(2) . .
O46 Na10 Na9 139.8(2) . .
O46 Na10 Na11 41.56(18) . .
O46 Na10 O51 165.9(3) . .
O47 Na10 Na9 99.4(2) . .
O47 Na10 Na11 41.73(18) . .
O47 Na10 O48 90.0(2) . .
O47 Na10 O51 110.8(3) . .
O47 Na10 O46 83.0(3) . .
O50 Na10 Na9 121.0(2) . .
O50 Na10 Na11 98.3(2) . .
O50 Na10 O48 165.7(3) . .
O50 Na10 O51 78.9(3) . .
O50 Na10 O46 99.2(3) . .
O50 Na10 O47 87.4(3) . .
O50 Na10 O49 90.4(3) . .
O49 Na10 Na9 98.2(2) . .
O49 Na10 Na11 119.8(2) . .
O49 Na10 O48 96.6(3) . .
O49 Na10 O51 87.7(3) . .
O49 Na10 O46 78.3(2) . .
O49 Na10 O47 160.6(3) . .
Na12 Na12 Na11 120.45(16) 2_556 .
O39 Na12 Na12 87.5(2) . 2_556
O39 Na12 Na11 41.56(18) . .
O39 Na12 O42 89.8(2) . 2_556
O39 Na12 O44 99.0(3) . .
O39 Na12 O41 85.8(3) . .
O39 Na12 O43 160.4(4) . .
O39 Na12 O40 76.4(5) . .
O42 Na12 Na12 43.37(18) . 2_556
O42 Na12 Na12 41.24(18) 2_556 2_556
O42 Na12 Na11 94.6(2) . .
O42 Na12 Na11 131.1(2) 2_556 .
O42 Na12 O39 86.4(3) . .
O42 Na12 O42 84.6(3) . 2_556
O42 Na12 O44 167.2(3) . .
O42 Na12 O41 102.9(3) . .
O42 Na12 O41 171.0(3) 2_556 .
O42 Na12 O43 83.8(5) . .
O42 Na12 O43 106.0(4) 2_556 .
O42 Na12 O40 127.4(6) . .
O42 Na12 O40 143.1(6) 2_556 .
O44 Na12 Na12 124.9(3) . 2_556
O44 Na12 Na11 97.1(3) . .
O44 Na12 O42 83.8(3) . 2_556
O44 Na12 O41 89.1(3) . .
O44 Na12 O43 94.2(5) . .
O44 Na12 O40 65.3(6) . .
O41 Na12 Na12 146.1(3) . 2_556
O41 Na12 Na11 44.3(2) . .
O43 Na12 Na12 96.8(5) . 2_556
O43 Na12 Na11 122.5(4) . .
O43 Na12 O41 80.0(5) . .
O43 Na12 O40 96.4(7) . .
O40 Na12 Na12 162.6(5) . 2_556
O40 Na12 Na11 42.2(5) . .
Na9 Na8 Na15 116.5(3) . 1_556
Na9 Na8 Na14 126.0(4) . 1_556
O54 Na8 Na9 46.46(18) . .
O54 Na8 Na15 71.0(3) . 1_556
O54 Na8 Na14 81.3(4) . 1_556
O55 Na8 Na9 48.56(19) . .
O55 Na8 O54 73.1(2) . .
O55 Na8 Na15 111.0(3) . 1_556
O55 Na8 Na14 112.3(4) . 1_556
O53 Na8 Na9 49.5(2) . .
O53 Na8 O54 74.3(3) . .
O53 Na8 O55 91.6(3) . .
O53 Na8 O58 98.0(3) . .
O53 Na8 O56 86.9(3) . .
O53 Na8 O57 174.0(3) . .
O53 Na8 Na15 129.8(3) . 1_556
O53 Na8 Na14 138.9(5) . 1_556
O58 Na8 Na9 120.6(2) . .
O58 Na8 O54 81.0(3) . .
O58 Na8 O55 148.8(3) . .
O58 Na8 O56 107.7(3) . .
O58 Na8 Na15 42.1(3) . 1_556
O58 Na8 Na14 45.1(4) . 1_556
O56 Na8 Na9 116.1(3) . .
O56 Na8 O54 160.3(3) . .
O56 Na8 O55 102.4(3) . .
O56 Na8 Na15 127.4(3) . 1_556
O56 Na8 Na14 117.5(5) . 1_556
O57 Na8 Na9 125.6(3) . .
O57 Na8 O54 104.9(3) . .
O57 Na8 O55 82.4(3) . .
O57 Na8 O58 87.7(3) . .
O57 Na8 O56 93.3(4) . .
O57 Na8 Na15 54.2(3) . 1_556
O57 Na8 Na14 45.7(5) . 1_556
Na12 Na11 Na10 113.94(13) . .
O39 Na11 Na10 139.2(2) . .
O39 Na11 Na12 41.03(17) . .
O39 Na11 O45 89.9(3) . .
O39 Na11 O46 95.3(3) . .
O39 Na11 O47 166.4(3) . .
O39 Na11 O38 85.0(3) . .
O39 Na11 O41 84.3(3) . .
O39 Na11 O40 81.7(6) . .
O45 Na11 Na10 88.1(2) . .
O45 Na11 Na12 126.2(2) . .
O45 Na11 O38 77.0(3) . .
O45 Na11 O41 155.9(3) . .
O46 Na11 Na10 44.43(19) . .
O46 Na11 Na12 84.6(2) . .
O46 Na11 O45 79.0(3) . .
O46 Na11 O47 86.3(3) . .
O46 Na11 O38 156.0(3) . .
O46 Na11 O41 78.3(3) . .
O46 Na11 O40 108.1(6) . .
O47 Na11 Na10 42.23(18) . .
O47 Na11 Na12 126.0(2) . .
O47 Na11 O45 103.7(3) . .
O47 Na11 O38 99.0(3) . .
O47 Na11 O41 82.8(3) . .
O38 Na11 Na10 133.8(2) . .
O38 Na11 Na12 110.0(2) . .
O38 Na11 O41 125.5(3) . .
O41 Na11 Na10 81.2(3) . .
O41 Na11 Na12 43.3(3) . .
O40 Na11 Na10 102.4(6) . .
O40 Na11 Na12 48.7(6) . .
O40 Na11 O45 169.4(6) . .
O40 Na11 O47 85.0(6) . .
O40 Na11 O38 95.8(6) . .
O61 Na7 Na6 107.6(3) . .
O61 Na7 Na14 59.1(4) . 1_556
O61 Na7 O62 61.7(5) . .
O59 Na7 O61 162.1(3) . .
O59 Na7 Na6 90.0(3) . .
O59 Na7 Na14 104.8(5) . 1_556
O59 Na7 O62 102.1(5) . .
O58 Na7 O61 76.9(3) . .
O58 Na7 O59 95.6(3) . .
O58 Na7 Na6 127.3(3) . .
O58 Na7 Na14 39.9(4) . 1_556
O58 Na7 O62 87.2(6) . .
O60 Na7 O61 99.1(3) . .
O60 Na7 O59 97.0(3) . .
O60 Na7 O58 88.7(3) . .
O60 Na7 O64 84.9(3) . .
O60 Na7 O63 174.9(4) . .
O60 Na7 Na6 38.7(3) . .
O60 Na7 Na14 124.9(5) . 1_556
O60 Na7 O62 160.8(5) . .
O64 Na7 O61 87.9(3) . .
O64 Na7 O59 101.5(3) . .
O64 Na7 O58 162.4(3) . .
O64 Na7 Na6 49.1(3) . .
O64 Na7 Na14 136.4(4) . 1_556
O64 Na7 O62 93.5(6) . .
O63 Na7 O61 83.4(4) . .
O63 Na7 O59 81.3(4) . .
O63 Na7 O58 96.2(4) . .
O63 Na7 O64 90.7(4) . .
O63 Na7 Na6 136.3(4) . .
O10 Na13 O10 180.0(2) . 2_566
O38 Na13 O10 83.1(2) . .
O38 Na13 O10 96.9(2) . 2_566
O38 Na13 O10 83.1(2) 2_566 2_566
O38 Na13 O10 96.9(2) 2_566 .
O38 Na13 O38 180.0 2_566 .
O37 Na13 O10 84.5(3) . .
O37 Na13 O10 84.5(3) 2_566 2_566
O37 Na13 O10 95.5(3) 2_566 .
O37 Na13 O10 95.5(3) . 2_566
O37 Na13 O38 92.9(3) . .
O37 Na13 O38 87.1(3) 2_566 .
O37 Na13 O38 87.1(3) . 2_566
O37 Na13 O38 92.9(3) 2_566 2_566
O37 Na13 O37 180.0 . 2_566
W1 O5 W5 115.0(3) . .
W3 O9 W2 114.9(3) . .
W6 O25 W7 115.2(3) . .
W1 O2 W2 115.0(3) . .
W8 O29 W9 114.0(3) . .
W1 O4 W4 116.0(3) . .
W8 O34 Na2 105.9(5) . 2_656
W8 O34 Na3 101.3(6) . 2_656
W10 O34 W8 114.8(3) . .
W10 O34 Na2 127.3(6) . 2_656
W10 O34 Na3 139.5(7) . 2_656
W9 O23 W6 114.3(3) . .
W4 O11 W3 113.9(3) . .
W5 O7 Na15 125.5(4) . .
W5 O7 Na14 131.7(6) . .
W2 O7 W5 114.3(3) . .
W2 O7 Na15 120.2(4) . .
W2 O7 Na14 110.6(6) . .
W5 O18 Tb1 128.7(3) . .
W5 O13 W4 113.9(3) . .
W10 O32 W6 115.6(3) . .
W3 O16 Tb1 130.7(3) . .
W4 O17 Tb1 131.8(3) . .
W1 O3 W3 116.0(3) . .
W9 O22 Tb1 131.4(3) . .
W7 O20 Tb1 129.6(3) . .
W6 O19 Tb1 129.8(3) . .
Na9 O54 Na8 82.1(2) . .
Na10 O48 Na9 89.5(2) . .
Na12 O39 Na11 97.4(3) . .
W8 O21 Tb1 130.7(3) . .
W10 O35 W9 116.2(3) . .
W5 O6 W4 89.9(2) . .
W5 O6 W3 173.4(3) . .
W5 O6 W2 89.8(2) . .
W4 O6 W3 89.9(2) . .
W1 O6 W5 93.7(2) . .
W1 O6 W4 93.1(2) . .
W1 O6 W3 92.9(2) . .
W1 O6 W2 93.1(2) . .
W2 O6 W4 173.8(3) . .
W2 O6 W3 89.7(2) . .
W8 O31 W9 89.9(2) . .
W8 O31 W7 89.5(2) . .
W8 O31 W6 173.4(3) . .
W7 O31 W9 173.7(3) . .
W7 O31 W6 90.0(2) . .
W6 O31 W9 89.8(2) . .
W10 O31 W9 92.6(2) . .
W10 O31 W8 93.4(2) . .
W10 O31 W7 93.6(2) . .
W10 O31 W6 93.2(2) . .
W7 O27 W8 114.1(3) . .
W3 O10 Na13 132.3(3) . .
Na9 O55 Na8 81.5(2) . .
Na12 O42 Na12 95.4(3) . 2_556
W10 O33 W7 114.6(3) . .
Na9 O51 Na10 88.6(3) . .
Na11 O46 Na10 94.0(3) . .
W5 O14 Na15 140.0(5) . 2_565
Na8 O53 Na9 83.1(2) . .
Na8 O58 Na15 103.7(4) . 1_556
Na8 O58 Na14 95.2(6) . 1_556
Na7 O58 Na8 126.7(4) . .
Na7 O58 Na15 109.9(4) . 1_556
Na7 O58 Na14 105.0(6) . 1_556
W7 O26 Na1 124.8(5) . .
W2 O15 Tb1 130.8(3) . .
Na11 O47 Na10 96.0(3) . .
W8 O28 Na4 115.9(6) . 2_656
W4 O12 Na1 131.2(5) . 1_455
Na7 O60 Na5 125.6(5) . .
Na6 O60 Na7 100.6(4) . .
Na13 O38 Na11 128.4(4) . .
Na8 O57 Na14 95.7(6) . 1_556
Na13 O37 Na4 131.7(7) . 2_666
Na7 O64 Na6 88.2(3) . .
Na12 O41 Na11 92.4(4) . .
Na3 O73 Na5 118.1(10) . 2_666
O65 Na6 Na7 102.1(3) . .
O65 Na6 O64 112.1(4) . .
O60 Na6 Na7 40.7(2) . .
O60 Na6 O65 103.8(4) . .
O60 Na6 O64 80.6(3) . .
O64 Na6 Na7 42.6(2) . .
O66 Na6 Na7 124.4(4) . .
O66 Na6 O65 88.3(4) . .
O66 Na6 O60 162.1(5) . .
O66 Na6 O64 82.6(4) . .
O65 Na5 Na3 114.6(6) . 2_666
O65 Na5 Na3 60.4(5) . .
O60 Na5 O65 84.6(5) . .
O60 Na5 O66 116.1(6) . .
O60 Na5 Na3 130.3(8) . 2_666
O60 Na5 Na3 118.2(7) . .
O66 Na5 O65 72.7(5) . .
O66 Na5 Na3 113.4(7) . 2_666
O66 Na5 Na3 100.8(7) . .
O73 Na5 O65 141.5(6) 2_666 .
O73 Na5 O60 127.4(6) 2_666 .
O73 Na5 O66 104.2(6) 2_666 .
O73 Na5 Na3 83.5(6) 2_666 .
O73 Na5 Na3 29.9(5) 2_666 2_666
O67 Na5 O65 116.0(7) . .
O67 Na5 O60 80.6(6) . .
O67 Na5 O66 162.6(8) . .
O67 Na5 O73 59.3(7) . 2_666
O67 Na5 Na3 73.4(8) . .
O67 Na5 Na3 49.7(8) . 2_666
O68 Na5 O65 75.1(7) . .
O68 Na5 O60 146.9(8) . .
O68 Na5 O66 82.7(7) . .
O68 Na5 O73 66.5(7) . 2_666
O68 Na5 O67 85.1(9) . .
O68 Na5 Na3 44.7(8) . 2_666
O68 Na5 Na3 28.8(8) . .
Na3 Na5 Na3 54.4(8) . 2_666
O69 O67 Na5 120.4(13) . .
O69 O67 Na4 92.0(12) . 2_666
O67 O69 Na2 98.8(13) . .
O70 O69 O67 163(3) . .
O70 O69 Na2 68.0(19) . .
W8 Na2 Na2 162.9(10) 2_656 2_666
O34 Na2 W8 31.5(3) 2_656 2_656
O34 Na2 O69 86.6(8) 2_656 .
O34 Na2 Na2 146.0(9) 2_656 2_666
O34 Na2 O68 107.0(9) 2_656 .
O34 Na2 O68 157.5(11) 2_656 2_666
O34 Na2 O70 83.7(9) 2_656 .
O73 Na2 W8 96.3(7) . 2_656
O73 Na2 O34 127.1(9) . 2_656
O73 Na2 O69 128.0(10) . .
O73 Na2 Na2 85.8(8) . 2_666
O73 Na2 O68 113.0(11) . .
O73 Na2 O68 61.2(7) . 2_666
O73 Na2 O70 114.4(10) . .
O69 Na2 W8 113.9(8) . 2_656
O69 Na2 Na2 77.0(8) . 2_666
O72 Na2 W8 86.0(11) . 2_656
O72 Na2 O34 93.1(12) . 2_656
O72 Na2 O73 66.6(10) . .
O72 Na2 O69 74.2(11) . .
O72 Na2 Na2 110.2(13) . 2_666
O72 Na2 O68 70.4(11) . 2_666
O72 Na2 O68 151.2(14) . .
O72 Na2 O70 54.0(11) . .
O68 Na2 W8 121.8(9) . 2_656
O68 Na2 W8 152.1(8) 2_666 2_656
O68 Na2 O69 74.5(8) 2_666 .
O68 Na2 O69 86.4(8) . .
O68 Na2 Na2 40.9(6) 2_666 2_666
O68 Na2 Na2 43.2(6) . 2_666
O68 Na2 O68 84.2(9) . 2_666
O68 Na2 O70 107.0(10) . .
O70 Na2 W8 104.1(8) . 2_656
O70 Na2 O69 20.9(6) . .
O70 Na2 Na2 90.4(9) . 2_666
O70 Na2 O68 74.3(9) . 2_666
O26 Na1 O66 80.6(6) . 2_666
O12 Na1 O26 91.7(6) 1_655 .
O12 Na1 O66 153.9(9) 1_655 2_666
O73 Na1 O26 117.2(9) . .
O73 Na1 O12 108.9(9) . 1_655
O73 Na1 O66 96.7(8) . 2_666
O74 O72 Na2 129(2) . .
O74 O72 Na3 122(2) . .
O7 Na15 Na8 84.3(4) . 1_554
O7 Na15 O58 118.2(6) . 1_554
O7 Na15 O78 120.8(5) . .
O14 Na15 Na8 88.7(4) 2_565 1_554
O14 Na15 O7 97.2(5) 2_565 .
O14 Na15 O58 81.3(5) 2_565 1_554
O14 Na15 O78 104.3(6) 2_565 .
O58 Na15 Na8 34.2(2) 1_554 1_554
O58 Na15 O78 119.2(6) 1_554 .
O78 Na15 Na8 149.1(5) . 1_554
O77 Na15 Na8 104.3(5) . 1_554
O77 Na15 O7 129.0(7) . .
O77 Na15 O14 132.5(7) . 2_565
O77 Na15 O58 84.9(5) . 1_554
O77 Na15 O78 46.7(4) . .
Na8 Na14 Na7 66.9(4) 1_554 1_554
O7 Na14 Na8 92.0(6) . 1_554
O7 Na14 Na7 158.5(8) . 1_554
O58 Na14 Na8 39.6(4) 1_554 1_554
O58 Na14 Na7 35.1(3) 1_554 1_554
O58 Na14 O7 124.4(9) 1_554 .
O58 Na14 O57 75.7(7) 1_554 1_554
O57 Na14 Na8 38.6(3) 1_554 1_554
O57 Na14 Na7 91.1(7) 1_554 1_554
O57 Na14 O7 73.0(7) 1_554 .
O77 Na14 Na8 124.5(9) . 1_554
O77 Na14 Na7 60.6(6) . 1_554
O77 Na14 O7 140.6(10) . .
O77 Na14 O58 95.0(9) . 1_554
O77 Na14 O57 125.1(12) . 1_554
Na5 O68 Na3 101.5(11) . 2_666
Na2 O68 Na2 95.8(9) . 2_666
Na3 O68 Na5 119.8(14) . .
Na3 O68 Na3 90.3(12) . 2_666
Na11 O40 Na12 89.1(8) . .
O77 O62 Na7 117.5(15) 1_556 .
O37 Na4 O28 69.8(6) 2_666 2_656
O37 Na4 O75 48.2(5) 2_666 2_666
O37 Na4 O67 109.2(10) 2_666 2_666
O75 Na4 O28 105.7(8) 2_666 2_656
O73 Na4 O28 81.8(7) . 2_656
O73 Na4 O37 135.4(10) . 2_666
O73 Na4 O75 172.3(10) . 2_666
O73 Na4 O67 53.9(7) . 2_666
O67 Na4 O28 116.0(9) 2_666 2_656
O67 Na4 O75 119.5(10) 2_666 2_666
O71 Na4 O28 79.5(9) . 2_656
O71 Na4 O37 77.1(10) . 2_666
O71 Na4 O75 114.6(12) . 2_666
O71 Na4 O73 64.2(9) . .
O71 Na4 O67 42.4(8) . 2_666
O71 Na4 O68 134.6(15) . .
O68 Na4 O28 141.8(12) . 2_656
O68 Na4 O37 98.1(11) . 2_666
O68 Na4 O75 50.3(8) . 2_666
O68 Na4 O73 124.5(13) . .
O68 Na4 O67 102.2(11) . 2_666
O34 Na3 Na5 138.1(11) 2_656 2_666
O34 Na3 Na5 80.6(7) 2_656 .
O34 Na3 Na3 131.5(17) 2_656 2_666
O73 Na3 O34 112.2(13) . 2_656
O73 Na3 Na5 155.2(13) . .
O73 Na3 Na5 32.0(6) . 2_666
O73 Na3 O72 55.9(10) . .
O73 Na3 O71 58.3(9) . .
O73 Na3 O68 58.5(9) . 2_666
O73 Na3 Na3 90.7(13) . 2_666
Na5 Na3 Na5 125.6(8) . 2_666
O72 Na3 O34 71.7(11) . 2_656
O72 Na3 Na5 67.9(9) . 2_666
O72 Na3 Na5 113.4(12) . .
O72 Na3 O71 112.1(12) . .
O72 Na3 O68 59.5(10) . 2_666
O72 Na3 Na3 90.0(15) . 2_666
O71 Na3 O34 122.7(12) . 2_656
O71 Na3 Na5 65.8(8) . 2_666
O71 Na3 Na5 133.6(13) . .
O71 Na3 O68 98.5(11) . 2_666
O71 Na3 Na3 105.9(15) . 2_666
O68 Na3 O34 125.3(15) 2_666 2_656
O68 Na3 O34 109.5(13) . 2_656
O68 Na3 O73 137.2(17) . .
O68 Na3 Na5 31.4(8) . .
O68 Na3 Na5 33.8(6) 2_666 2_666
O68 Na3 Na5 106.2(12) . 2_666
O68 Na3 Na5 96.7(9) 2_666 .
O68 Na3 O72 133.9(17) . .
O68 Na3 O71 105.3(17) . .
O68 Na3 O68 89.7(12) . 2_666
O68 Na3 Na3 53.6(10) . 2_666
O68 Na3 Na3 36.1(8) 2_666 2_666
Na3 Na3 Na5 65.8(8) 2_666 .
Na3 Na3 Na5 59.7(8) 2_666 2_666
O69 O70 Na2 91(2) . .

loop_
_geom_bond_atom_site_label_1
_geom_bond_atom_site_label_2
_geom_bond_distance
_geom_bond_site_symmetry_2
W5 O5 2.045(6) .
W5 O7 1.954(7) .
W5 O18 1.782(6) .
W5 O13 1.941(7) .
W5 O6 2.310(6) .
W5 O14 1.724(6) .
W4 O4 2.005(6) .
W4 O11 1.937(6) .
W4 O13 1.959(6) .
W4 O17 1.781(6) .
W4 O6 2.315(6) .
W4 O12 1.739(7) .
W9 O29 1.964(7) .
W9 O23 1.949(6) .
W9 O22 1.796(6) .
W9 O35 1.995(7) .
W9 O31 2.325(6) .
W9 O30 1.733(7) .
W1 O5 1.914(6) .
W1 O2 1.910(7) .
W1 O4 1.914(7) .
W1 O3 1.900(7) .
W1 O6 2.264(6) .
W1 O1 1.729(6) .
W8 O29 1.949(6) .
W8 O34 2.005(6) .
W8 O21 1.789(6) .
W8 O31 2.318(6) .
W8 O27 1.952(7) .
W8 O28 1.751(7) .
W8 Na2 3.69(2) 2_656
W3 O9 1.929(7) .
W3 O11 1.967(6) .
W3 O16 1.784(6) .
W3 O3 2.014(6) .
W3 O6 2.318(6) .
W3 O10 1.735(6) .
W2 O9 1.944(6) .
W2 O2 2.032(6) .
W2 O7 1.932(6) .
W2 O6 2.314(6) .
W2 O8 1.725(7) .
W2 O15 1.790(6) .
W7 O25 1.950(6) .
W7 O20 1.788(6) .
W7 O31 2.319(6) .
W7 O27 1.940(7) .
W7 O33 2.019(7) .
W7 O26 1.758(7) .
W6 O25 1.933(7) .
W6 O23 1.955(6) .
W6 O32 2.013(7) .
W6 O19 1.791(6) .
W6 O31 2.319(6) .
W6 O24 1.740(7) .
W10 O34 1.938(7) .
W10 O32 1.907(7) .
W10 O35 1.897(7) .
W10 O31 2.247(6) .
W10 O33 1.939(8) .
W10 O36 1.718(7) .
Tb1 O18 2.407(6) .
Tb1 O16 2.423(6) .
Tb1 O17 2.396(6) .
Tb1 O22 2.380(6) .
Tb1 O20 2.395(6) .
Tb1 O19 2.400(6) .
Tb1 O21 2.371(6) .
Tb1 O15 2.393(6) .
Na9 Na10 3.459(5) .
Na9 Na8 3.174(6) .
Na9 O54 2.322(7) .
Na9 O48 2.474(8) .
Na9 O52 2.330(8) .
Na9 O55 2.406(8) .
Na9 O51 2.390(8) .
Na9 O53 2.429(8) .
Na10 Na11 3.604(5) .
Na10 O48 2.441(7) .
Na10 O51 2.558(9) .
Na10 O46 2.529(8) .
Na10 O47 2.436(8) .
Na10 O50 2.361(7) .
Na10 O49 2.426(8) .
Na12 Na12 3.542(8) 2_556
Na12 Na11 3.581(5) .
Na12 O39 2.371(7) .
Na12 O42 2.345(8) .
Na12 O42 2.443(7) 2_556
Na12 O44 2.372(9) .
Na12 O41 2.459(11) .
Na12 O43 2.445(12) .
Na12 O40 2.69(2) .
Na8 O54 2.505(8) .
Na8 O55 2.458(8) .
Na8 O53 2.356(8) .
Na8 O58 2.426(8) .
Na8 O56 2.429(9) .
Na8 O57 2.374(9) .
Na8 Na15 4.197(16) 1_556
Na8 Na14 3.79(2) 1_556
Na11 O39 2.396(7) .
Na11 O45 2.484(8) .
Na11 O46 2.396(8) .
Na11 O47 2.412(8) .
Na11 O38 2.488(9) .
Na11 O41 2.503(10) .
Na11 O40 2.40(2) .
Na7 O61 2.475(9) .
Na7 O59 2.456(9) .
Na7 O58 2.415(9) .
Na7 O60 2.338(8) .
Na7 O64 2.388(9) .
Na7 O63 2.380(14) .
Na7 Na6 3.524(8) .
Na7 Na14 4.06(2) 1_556
Na7 O62 2.77(2) .
Na13 O10 2.489(6) .
Na13 O10 2.489(6) 2_566
Na13 O38 2.459(8) .
Na13 O38 2.459(8) 2_566
Na13 O37 2.374(10) 2_566
Na13 O37 2.374(10) .
O34 Na2 2.60(2) 2_656
O34 Na3 2.99(3) 2_656
O7 Na15 2.813(17) .
O7 Na14 2.85(3) .
O42 Na12 2.443(7) 2_556
O65 Na6 2.310(10) .
O65 Na5 2.723(16) .
O14 Na15 2.707(18) 2_565
O58 Na15 2.898(17) 1_556
O58 Na14 2.69(2) 1_556
O26 Na1 2.95(2) .
O78 Na15 3.020(18) .
O28 Na4 3.00(2) 2_656
O12 Na1 2.74(2) 1_455
O60 Na6 2.241(11) .
O60 Na5 2.595(16) .
O57 Na14 2.72(3) 1_556
O37 Na4 2.68(3) 2_666
O64 Na6 2.667(12) .
O75 Na4 2.99(3) 2_666
O77 Na15 2.51(2) .
O77 Na14 2.26(3) .
O77 O62 1.28(3) 1_554
O66 Na6 2.227(14) .
O66 Na5 2.608(18) .
O66 Na1 2.98(3) 2_666
O73 Na5 2.48(2) 2_666
O73 Na2 2.36(2) .
O73 Na1 2.38(2) .
O73 Na4 2.57(3) .
O73 Na3 2.34(3) .
Na5 O73 2.48(2) 2_666
Na5 O67 2.47(3) .
Na5 O68 2.35(2) .
Na5 Na3 3.91(3) .
Na5 Na3 4.13(3) 2_666
O67 O69 1.69(3) .
O67 Na4 2.81(3) 2_666
O69 Na2 3.01(3) .
O69 O70 1.07(3) .
Na2 W8 3.69(2) 2_656
Na2 O34 2.60(2) 2_656
Na2 Na2 4.06(4) 2_666
Na2 O72 1.99(4) .
Na2 O68 2.67(3) .
Na2 O68 2.80(3) 2_666
Na2 O70 2.79(3) .
Na1 O12 2.74(2) 1_655
Na1 O66 2.98(3) 2_666
O72 Na3 2.73(5) .
O72 O74 1.43(4) .
Na15 Na8 4.197(16) 1_554
Na15 O14 2.707(18) 2_565
Na15 O58 2.898(17) 1_554
Na14 Na8 3.79(2) 1_554
Na14 Na7 4.06(2) 1_554
Na14 O58 2.69(2) 1_554
Na14 O57 2.72(3) 1_554
O71 Na4 2.11(3) .
O71 Na3 2.77(4) .
O68 Na2 2.80(3) 2_666
O68 Na4 2.17(3) .
O68 Na3 2.97(4) 2_666
O68 Na3 2.17(4) .
O62 O77 1.28(3) 1_556
Na4 O28 3.00(2) 2_656
Na4 O37 2.68(3) 2_666
Na4 O75 2.99(3) 2_666
Na4 O67 2.81(3) 2_666
Na3 O34 2.99(3) 2_656
Na3 Na5 4.13(3) 2_666
Na3 O68 2.97(4) 2_666
Na3 Na3 3.69(6) 2_666

loop_
_geom_torsion_atom_site_label_1
_geom_torsion_atom_site_label_2
_geom_torsion_atom_site_label_3
_geom_torsion_atom_site_label_4
_geom_torsion
_geom_torsion_site_symmetry_1
_geom_torsion_site_symmetry_4
O5 W5 O18 Tb1 3.9(10) . .
O5 W5 O14 Na15 -55.4(7) . 2_565
O9 W3 O16 Tb1 -75.2(4) . .
O9 W3 O10 Na13 63.9(5) . .
O9 W2 O15 Tb1 78.6(4) . .
O25 W7 O20 Tb1 77.2(4) . .
O25 W7 O26 Na1 57.9(6) . .
O25 W6 O19 Tb1 -76.1(4) . .
O2 W2 O15 Tb1 5.0(10) . .
O29 W9 O22 Tb1 77.9(4) . .
O29 W8 O21 Tb1 -76.3(4) . .
O29 W8 O28 Na4 96.4(6) . 2_656
O4 W4 O17 Tb1 4.8(10) . .
O4 W4 O12 Na1 -20.6(8) . 1_455
O34 W8 O21 Tb1 4.2(11) . .
O34 W8 O28 Na4 10.5(6) . 2_656
O34 W10 O35 W9 77.8(4) . .
O23 W9 O22 Tb1 -76.6(4) . .
O23 W6 O19 Tb1 77.9(4) . .
O11 W4 O17 Tb1 -76.2(4) . .
O11 W4 O12 Na1 64.8(7) . 1_455
O11 W3 O16 Tb1 78.9(4) . .
O11 W3 O10 Na13 -105.5(5) . .
O7 W5 O18 Tb1 78.8(4) . .
O7 W5 O14 Na15 -139.6(7) . 2_565
O7 W2 O15 Tb1 -75.5(4) . .
O18 W5 O14 Na15 125.1(7) . 2_565
O13 W5 O18 Tb1 -75.9(4) . .
O13 W5 O14 Na15 28.9(7) . 2_565
O13 W4 O17 Tb1 78.8(4) . .
O13 W4 O12 Na1 -106.5(7) . 1_455
O32 W6 O19 Tb1 3.1(10) . .
O32 W10 O35 W9 -77.5(4) . .
O16 W3 O10 Na13 160.4(4) . .
O17 W4 O12 Na1 160.5(7) . 1_455
O3 W3 O16 Tb1 6.5(10) . .
O3 W3 O10 Na13 -21.6(5) . .
O20 W7 O26 Na1 -36.6(7) . .
O21 W8 O28 Na4 -168.5(6) . 2_656
O35 W9 O22 Tb1 2.1(10) . .
O6 W5 O18 Tb1 1.8(4) . .
O6 W5 O14 Na15 -52.1(19) . 2_565
O6 W4 O17 Tb1 1.4(4) . .
O6 W3 O16 Tb1 1.7(4) . .
O6 W2 O15 Tb1 1.7(4) . .
O31 W9 O22 Tb1 0.6(4) . .
O31 W8 O21 Tb1 1.4(4) . .
O31 W7 O20 Tb1 0.6(4) . .
O31 W6 O19 Tb1 0.7(4) . .
O31 W10 O35 W9 0.3(3) . .
O27 W8 O21 Tb1 78.7(4) . .
O27 W8 O28 Na4 -74.3(6) . 2_656
O27 W7 O20 Tb1 -76.9(4) . .
O27 W7 O26 Na1 -132.3(6) . .
O10 W3 O16 Tb1 -178.9(4) . .
O24 W6 O19 Tb1 -178.5(4) . .
O33 W7 O20 Tb1 1.3(11) . .
O33 W7 O26 Na1 142.6(6) . .
O33 W10 O35 W9 1.1(9) . .
O30 W9 O22 Tb1 179.6(4) . .
O14 W5 O18 Tb1 -177.7(4) . .
O8 W2 O15 Tb1 -179.5(4) . .
O26 W7 O20 Tb1 179.3(4) . .
O28 W8 O21 Tb1 -178.2(4) . .
O12 W4 O17 Tb1 -178.0(4) . .
O36 W10 O35 W9 180.0(4) . .
Na5 O67 O69 O70 -85(9) . .
O67 O69 O70 Na2 42(9) . .
Na2 W8 O21 Tb1 122.9(9) 2_656 .
Na4 O67 O69 O70 29(9) 2_666 .
